data_7109354
loop_
_publ_author_name
'Tanay Kundu'
'Subash C. Sahoo'
'Subhadeep Saha'
'Rahul Banerjee'

_publ_section_title
;
 Salt metathesis in three dimensional metal-organic frameworks (MOFs) with
 unprecedented hydrolytic regenerability
;
_journal_name_full Chem.Commun.
_journal_page_first 5262
_journal_paper_doi 10.1039/c3cc41842a
_journal_volume 49
_journal_year 2013
_chemical_absolute_configuration syn
_chemical_formula_moiety 'C13 H18 N2 O4 Zn, 2H2(O)'
_chemical_formula_sum 'C13 H22 N2 O6 Zn'
_chemical_formula_weight 367.71
_chemical_name_common ValZnOAc
_chemical_name_systematic
;
?
;
_space_group_IT_number 169
_symmetry_cell_setting hexagonal
_symmetry_space_group_name_Hall 'P 61'
_symmetry_space_group_name_H-M 'P 61'
_atom_sites_solution_hydrogens geom
_atom_sites_solution_primary direct
_atom_sites_solution_secondary difmap
_audit_creation_method SHELXL-97
_cell_angle_alpha 90.00
_cell_angle_beta 90.00
_cell_angle_gamma 120.00
_cell_formula_units_Z 6
_cell_length_a 17.4542(6)
_cell_length_b 17.4542(6)
_cell_length_c 10.3953(3)
_cell_measurement_temperature 100(2)
_cell_measurement_theta_max 29.10
_cell_volume 2742.63(16)
_computing_cell_refinement 'Bruker SMART'
_computing_data_collection 'Bruker SMART'
_computing_data_reduction 'Bruker SAINT'
_computing_molecular_graphics 'Bruker SHELXTL'
_computing_publication_material 'Bruker SHELXTL'
_computing_structure_refinement 'SHELXL-97 (Sheldrick, 1997)'
_computing_structure_solution 'SHELXS-97 (Sheldrick, 1990)'
_diffrn_ambient_temperature 100(2)
_diffrn_measured_fraction_theta_full 0.996
_diffrn_measured_fraction_theta_max 0.880
_diffrn_radiation_monochromator graphite
_diffrn_radiation_source 'fine-focus sealed tube'
_diffrn_radiation_type MoK\a
_diffrn_radiation_wavelength 0.71073
_diffrn_reflns_av_R_equivalents 0.0291
_diffrn_reflns_av_sigmaI/netI 0.0392
_diffrn_reflns_limit_h_max 22
_diffrn_reflns_limit_h_min -9
_diffrn_reflns_limit_k_max 11
_diffrn_reflns_limit_k_min -23
_diffrn_reflns_limit_l_max 6
_diffrn_reflns_limit_l_min -13
_diffrn_reflns_number 6242
_diffrn_reflns_theta_full 25.00
_diffrn_reflns_theta_max 29.10
_diffrn_reflns_theta_min 3.33
_exptl_absorpt_coefficient_mu 1.368
_exptl_absorpt_correction_T_max 0.761
_exptl_absorpt_correction_T_min 0.727
_exptl_absorpt_correction_type multi-scan
_exptl_absorpt_process_details 'Blessing, Acta Cryst. (1995) A51 33-38'
_exptl_crystal_colour colorless
_exptl_crystal_density_diffrn 1.321
_exptl_crystal_density_method 'not measured'
_exptl_crystal_description rod
_exptl_crystal_F_000 1128
_exptl_crystal_size_max 0.6
_exptl_crystal_size_mid 0.2
_exptl_crystal_size_min 0.2
_refine_diff_density_max 1.182
_refine_diff_density_min -0.559
_refine_diff_density_rms 0.111
_refine_ls_abs_structure_details 'Flack H D (1983), Acta Cryst. A39, 876-881'
_refine_ls_abs_structure_Flack 0.01(3)
_refine_ls_extinction_method none
_refine_ls_goodness_of_fit_ref 1.103
_refine_ls_hydrogen_treatment constr
_refine_ls_matrix_type full
_refine_ls_number_parameters 192
_refine_ls_number_reflns 2991
_refine_ls_number_restraints 1
_refine_ls_restrained_S_all 1.102
_refine_ls_R_factor_all 0.0586
_refine_ls_R_factor_gt 0.0546
_refine_ls_shift/su_max 0.000
_refine_ls_shift/su_mean 0.000
_refine_ls_structure_factor_coef Fsqd
_refine_ls_weighting_details 'calc w=1/[\s^2^(Fo^2^)+(0.0900P)^2^+4.4024P] where P=(Fo^2^+2Fc^2^)/3'
_refine_ls_weighting_scheme calc
_refine_ls_wR_factor_gt 0.1480
_refine_ls_wR_factor_ref 0.1505
_reflns_number_gt 2779
_reflns_number_total 2991
_reflns_threshold_expression >2sigma(I)
_cod_data_source_file c3cc41842a.txt
_cod_data_source_block ValZnOAc
_cod_original_sg_symbol_H-M P61
_cod_database_code 7109354

loop_
_symmetry_equiv_pos_as_xyz
'x, y, z'
'x-y, x, z+1/6'
'-y, x-y, z+1/3'
'-x, -y, z+1/2'
'-x+y, -x, z+2/3'
'y, -x+y, z+5/6'

loop_
_atom_site_label
_atom_site_type_symbol
_atom_site_fract_x
_atom_site_fract_y
_atom_site_fract_z
_atom_site_U_iso_or_equiv
_atom_site_adp_type
_atom_site_occupancy
_atom_site_symmetry_multiplicity
_atom_site_calc_flag
_atom_site_refinement_flags
Zn1 Zn 0.53338(4) 0.46204(4) 0.11541(8) 0.01850(18) Uani 1 1 d .
O1 O 0.5339(3) 0.4346(3) 0.3073(4) 0.0261(9) Uani 1 1 d .
O2 O 0.5140(3) 0.4885(3) -0.0810(4) 0.0189(8) Uani 1 1 d .
C8 C 0.5249(4) 0.4673(4) 0.4093(6) 0.0181(11) Uani 1 1 d .
N2 N 0.4853(4) 0.3297(3) 0.0755(5) 0.0245(11) Uani 1 1 d .
O3 O 0.6603(3) 0.5413(3) 0.0993(5) 0.0330(10) Uani 1 1 d .
N1 N 0.4353(3) 0.4953(3) 0.1377(4) 0.0187(10) Uani 1 1 d .
H1 H 0.4466 0.5276 0.2110 0.022 Uiso 1 1 calc R
C2 C 0.2080(4) 0.4122(4) 0.1044(7) 0.0251(12) Uani 1 1 d .
H2 H 0.2012 0.3805 0.0293 0.030 Uiso 1 1 calc R
C7 C 0.4335(4) 0.5496(4) 0.0277(5) 0.0195(11) Uani 1 1 d .
H7 H 0.3714 0.5291 0.0075 0.023 Uiso 1 1 calc R
C1 C 0.4413(4) 0.2924(4) -0.0325(6) 0.0282(14) Uani 1 1 d .
H1A H 0.4298 0.3262 -0.0899 0.034 Uiso 1 1 calc R
C3 C 0.2768(4) 0.4311(5) 0.1880(6) 0.0306(14) Uani 1 1 d .
C6 C 0.3500(4) 0.4123(5) 0.1537(7) 0.0289(14) Uani 1 1 d .
H6A H 0.3555 0.3769 0.2211 0.035 Uiso 1 1 calc R
H6B H 0.3350 0.3785 0.0744 0.035 Uiso 1 1 calc R
C4 C 0.2797(4) 0.4725(6) 0.3031(7) 0.044(2) Uani 1 1 d .
H4 H 0.3222 0.4817 0.3645 0.053 Uiso 1 1 calc R
C5 C 0.4999(6) 0.2806(5) 0.1597(7) 0.043(2) Uani 1 1 d .
H5 H 0.5295 0.3063 0.2360 0.051 Uiso 1 1 calc R
C10 C 0.5733(5) 0.6849(5) 0.0991(8) 0.0412(17) Uani 1 1 d .
H10A H 0.5766 0.6473 0.1637 0.062 Uiso 1 1 calc R
H10B H 0.5957 0.7433 0.1335 0.062 Uiso 1 1 calc R
H10C H 0.6081 0.6875 0.0260 0.062 Uiso 1 1 calc R
O4 O 0.6957(4) 0.6237(4) 0.2884(10) 0.076(2) Uani 1 1 d .
C9 C 0.4779(5) 0.6479(4) 0.0583(6) 0.0285(14) Uani 1 1 d .
H9 H 0.4793 0.6777 -0.0223 0.034 Uiso 1 1 calc R
C11 C 0.4258(6) 0.6701(5) 0.1542(8) 0.0442(19) Uani 1 1 d .
H11A H 0.3667 0.6482 0.1226 0.066 Uiso 1 1 calc R
H11B H 0.4542 0.7331 0.1648 0.066 Uiso 1 1 calc R
H11C H 0.4235 0.6431 0.2355 0.066 Uiso 1 1 calc R
C12 C 0.7084(6) 0.6042(8) 0.1662(11) 0.064(3) Uani 1 1 d .
C13 C 0.7935(8) 0.6744(9) 0.0897(15) 0.090(4) Uiso 1 1 d .
H13A H 0.8217 0.7293 0.1362 0.134 Uiso 1 1 calc R
H13B H 0.7763 0.6838 0.0061 0.134 Uiso 1 1 calc R
H13C H 0.8339 0.6526 0.0806 0.134 Uiso 1 1 calc R
O5 O 0.7854(10) 0.7706(8) 0.4118(16) 0.174(7) Uani 1 1 d .
O6 O 0.791(3) 0.811(3) 0.683(4) 0.41(2) Uiso 1 1 d .

loop_
_atom_site_aniso_label
_atom_site_aniso_U_11
_atom_site_aniso_U_22
_atom_site_aniso_U_33
_atom_site_aniso_U_23
_atom_site_aniso_U_13
_atom_site_aniso_U_12
Zn1 0.0299(3) 0.0281(4) 0.0086(3) 0.0004(3) 0.0002(3) 0.0228(3)
O1 0.045(2) 0.041(2) 0.008(2) -0.0050(19) -0.0020(18) 0.033(2)
O2 0.034(2) 0.0301(19) 0.0055(19) 0.0016(15) 0.0025(16) 0.0255(17)
C8 0.023(3) 0.022(3) 0.013(3) -0.002(2) -0.002(2) 0.014(2)
N2 0.044(3) 0.029(3) 0.012(2) -0.006(2) -0.003(2) 0.028(2)
O3 0.031(2) 0.048(3) 0.021(3) 0.000(2) -0.003(2) 0.021(2)
N1 0.030(2) 0.033(2) 0.003(2) 0.0016(19) 0.0022(18) 0.023(2)
C2 0.027(3) 0.033(3) 0.016(3) -0.003(3) -0.005(3) 0.015(2)
C7 0.034(3) 0.031(3) 0.005(2) 0.000(2) 0.000(2) 0.024(3)
C1 0.044(3) 0.039(3) 0.016(3) -0.003(3) -0.005(3) 0.031(3)
C3 0.034(3) 0.052(4) 0.013(3) 0.004(3) 0.004(3) 0.027(3)
C6 0.035(3) 0.042(4) 0.016(3) 0.004(3) 0.000(3) 0.025(3)
C4 0.034(3) 0.100(6) 0.018(3) -0.009(4) -0.008(3) 0.048(4)
C5 0.095(6) 0.042(4) 0.016(3) -0.009(3) -0.012(4) 0.052(4)
C10 0.059(4) 0.033(3) 0.031(4) -0.010(3) -0.009(4) 0.023(3)
O4 0.063(4) 0.064(4) 0.101(7) 0.029(5) 0.031(5) 0.031(3)
C9 0.057(4) 0.029(3) 0.013(3) 0.000(2) -0.001(3) 0.032(3)
C11 0.080(6) 0.052(4) 0.025(4) -0.010(3) -0.002(4) 0.052(4)
C12 0.046(5) 0.094(8) 0.054(6) 0.020(6) 0.013(5) 0.035(5)
O5 0.183(13) 0.109(9) 0.164(17) -0.055(10) -0.017(11) 0.024(9)

loop_
_atom_type_symbol
_atom_type_description
_atom_type_scat_dispersion_real
_atom_type_scat_dispersion_imag
_atom_type_scat_source
C C 0.0033 0.0016 'International Tables Vol C Tables 4.2.6.8 and 6.1.1.4'
H H 0.0000 0.0000 'International Tables Vol C Tables 4.2.6.8 and 6.1.1.4'
N N 0.0061 0.0033 'International Tables Vol C Tables 4.2.6.8 and 6.1.1.4'
O O 0.0106 0.0060 'International Tables Vol C Tables 4.2.6.8 and 6.1.1.4'
Zn Zn 0.2839 1.4301 'International Tables Vol C Tables 4.2.6.8 and 6.1.1.4'

loop_
_geom_angle_atom_site_label_1
_geom_angle_atom_site_label_2
_geom_angle_atom_site_label_3
_geom_angle
_geom_angle_site_symmetry_1
_geom_angle_site_symmetry_3
O3 Zn1 O1 96.5(2) . .
O3 Zn1 N2 117.3(2) . .
O1 Zn1 N2 88.90(19) . .
O3 Zn1 N1 128.0(2) . .
O1 Zn1 N1 93.32(18) . .
N2 Zn1 N1 113.8(2) . .
O3 Zn1 O2 90.61(19) . .
O1 Zn1 O2 171.66(16) . .
N2 Zn1 O2 91.69(18) . .
N1 Zn1 O2 78.83(16) . .
C8 O1 Zn1 134.5(4) . .
C8 O2 Zn1 113.4(4) 4_664 .
O1 C8 O2 125.2(6) . 4_665
O1 C8 C7 114.5(5) . 4_665
O2 C8 C7 120.4(5) 4_665 4_665
C1 N2 C5 119.1(5) . .
C1 N2 Zn1 122.0(4) . .
C5 N2 Zn1 119.0(4) . .
C12 O3 Zn1 128.3(6) . .
C6 N1 C7 112.2(5) . .
C6 N1 Zn1 107.8(3) . .
C7 N1 Zn1 111.9(3) . .
C6 N1 H1 108.3 . .
C7 N1 H1 108.3 . .
Zn1 N1 H1 108.3 . .
C3 C2 C1 119.1(6) . 2
C3 C2 H2 120.4 . .
C1 C2 H2 120.4 2 .
N1 C7 C9 113.3(5) . .
N1 C7 C8 109.3(4) . 4_664
C9 C7 C8 111.2(5) . 4_664
N1 C7 H7 107.6 . .
C9 C7 H7 107.6 . .
C8 C7 H7 107.6 4_664 .
N2 C1 C2 122.1(6) . 6_554
N2 C1 H1A 119.0 . .
C2 C1 H1A 119.0 6_554 .
C2 C3 C4 117.9(6) . .
C2 C3 C6 121.8(6) . .
C4 C3 C6 120.2(6) . .
N1 C6 C3 111.1(5) . .
N1 C6 H6A 109.4 . .
C3 C6 H6A 109.4 . .
N1 C6 H6B 109.4 . .
C3 C6 H6B 109.4 . .
H6A C6 H6B 108.0 . .
C5 C4 C3 119.8(6) 2 .
C5 C4 H4 120.1 2 .
C3 C4 H4 120.1 . .
N2 C5 C4 121.8(7) . 6_554
N2 C5 H5 119.1 . .
C4 C5 H5 119.1 6_554 .
C9 C10 H10A 109.5 . .
C9 C10 H10B 109.5 . .
H10A C10 H10B 109.5 . .
C9 C10 H10C 109.5 . .
H10A C10 H10C 109.5 . .
H10B C10 H10C 109.5 . .
C10 C9 C7 111.7(5) . .
C10 C9 C11 112.2(6) . .
C7 C9 C11 113.0(6) . .
C10 C9 H9 106.5 . .
C7 C9 H9 106.5 . .
C11 C9 H9 106.5 . .
C9 C11 H11A 109.5 . .
C9 C11 H11B 109.5 . .
H11A C11 H11B 109.5 . .
C9 C11 H11C 109.5 . .
H11A C11 H11C 109.5 . .
H11B C11 H11C 109.5 . .
O3 C12 O4 129.5(9) . .
O3 C12 C13 111.6(10) . .
O4 C12 C13 118.8(11) . .
C12 C13 H13A 109.5 . .
C12 C13 H13B 109.5 . .
H13A C13 H13B 109.5 . .
C12 C13 H13C 109.5 . .
H13A C13 H13C 109.5 . .
H13B C13 H13C 109.5 . .

loop_
_geom_bond_atom_site_label_1
_geom_bond_atom_site_label_2
_geom_bond_distance
_geom_bond_site_symmetry_2
Zn1 O3 1.945(5) .
Zn1 O1 2.053(5) .
Zn1 N2 2.066(5) .
Zn1 N1 2.077(4) .
Zn1 O2 2.157(4) .
O1 C8 1.250(7) .
O2 C8 1.262(6) 4_664
C8 O2 1.262(6) 4_665
C8 C7 1.530(8) 4_665
N2 C1 1.332(8) .
N2 C5 1.336(8) .
O3 C12 1.214(13) .
N1 C6 1.479(8) .
N1 C7 1.496(7) .
N1 H1 0.9100 .
C2 C3 1.382(9) .
C2 C1 1.393(8) 2
C2 H2 0.9300 .
C7 C9 1.522(8) .
C7 C8 1.530(8) 4_664
C7 H7 0.9800 .
C1 C2 1.393(8) 6_554
C1 H1A 0.9300 .
C3 C4 1.386(10) .
C3 C6 1.511(9) .
C6 H6A 0.9700 .
C6 H6B 0.9700 .
C4 C5 1.380(9) 2
C4 H4 0.9300 .
C5 C4 1.380(9) 6_554
C5 H5 0.9300 .
C10 C9 1.515(10) .
C10 H10A 0.9600 .
C10 H10B 0.9600 .
C10 H10C 0.9600 .
O4 C12 1.361(14) .
C9 C11 1.525(9) .
C9 H9 0.9800 .
C11 H11A 0.9600 .
C11 H11B 0.9600 .
C11 H11C 0.9600 .
C12 C13 1.588(17) .
C13 H13A 0.9600 .
C13 H13B 0.9600 .
C13 H13C 0.9600 .

loop_
_geom_torsion_atom_site_label_1
_geom_torsion_atom_site_label_2
_geom_torsion_atom_site_label_3
_geom_torsion_atom_site_label_4
_geom_torsion
_geom_torsion_site_symmetry_1
_geom_torsion_site_symmetry_4
O3 Zn1 O1 C8 92.3(6) . .
N2 Zn1 O1 C8 -150.4(6) . .
N1 Zn1 O1 C8 -36.6(6) . .
O2 Zn1 O1 C8 -56.2(14) . .
O3 Zn1 O2 C8 -110.6(4) . 4_664
O1 Zn1 O2 C8 38.0(13) . 4_664
N2 Zn1 O2 C8 132.0(4) . 4_664
N1 Zn1 O2 C8 18.1(4) . 4_664
Zn1 O1 C8 O2 23.2(10) . 4_665
Zn1 O1 C8 C7 -156.3(4) . 4_665
O3 Zn1 N2 C1 -105.7(5) . .
O1 Zn1 N2 C1 157.5(5) . .
N1 Zn1 N2 C1 64.4(5) . .
O2 Zn1 N2 C1 -14.2(5) . .
O3 Zn1 N2 C5 73.2(6) . .
O1 Zn1 N2 C5 -23.6(6) . .
N1 Zn1 N2 C5 -116.7(6) . .
O2 Zn1 N2 C5 164.7(6) . .
O1 Zn1 O3 C12 -50.3(8) . .
N2 Zn1 O3 C12 -142.4(8) . .
N1 Zn1 O3 C12 49.1(9) . .
O2 Zn1 O3 C12 125.3(8) . .
O3 Zn1 N1 C6 -176.5(4) . .
O1 Zn1 N1 C6 -75.6(4) . .
N2 Zn1 N1 C6 14.6(4) . .
O2 Zn1 N1 C6 101.5(4) . .
O3 Zn1 N1 C7 59.6(5) . .
O1 Zn1 N1 C7 160.5(4) . .
N2 Zn1 N1 C7 -109.2(4) . .
O2 Zn1 N1 C7 -22.3(4) . .
C6 N1 C7 C9 137.5(5) . .
Zn1 N1 C7 C9 -101.2(5) . .
C6 N1 C7 C8 -97.9(5) . 4_664
Zn1 N1 C7 C8 23.5(6) . 4_664
C5 N2 C1 C2 -1.8(10) . 6_554
Zn1 N2 C1 C2 177.1(5) . 6_554
C1 C2 C3 C4 4.9(11) 2 .
C1 C2 C3 C6 -171.8(6) 2 .
C7 N1 C6 C3 -63.8(6) . .
Zn1 N1 C6 C3 172.5(4) . .
C2 C3 C6 N1 112.4(7) . .
C4 C3 C6 N1 -64.2(9) . .
C2 C3 C4 C5 -5.3(12) . 2
C6 C3 C4 C5 171.5(7) . 2
C1 N2 C5 C4 1.4(12) . 6_554
Zn1 N2 C5 C4 -177.5(6) . 6_554
N1 C7 C9 C10 57.6(7) . .
C8 C7 C9 C10 -66.0(7) 4_664 .
N1 C7 C9 C11 -70.0(7) . .
C8 C7 C9 C11 166.4(5) 4_664 .
Zn1 O3 C12 O4 20.6(16) . .
Zn1 O3 C12 C13 -154.3(7) . .
